data_2013955
loop_
_publ_author_name
'Okabe, Nobuo'
'Hagihara, Kana'
'Odoko, Mamiko'
'Muranishi, Yasunori'

_publ_section_title
;(2,2'-Bipyridine-\k^2^<i>N</i>,<i>N</i>')(2,3-naphthalenediolato-\k^2^<i>O</i>,<i>O</i>')palladium(II)
 and
 (2,2'-biquinoline-\k^2^<i>N</i>,<i>N</i>')(2,3-naphthalenediolato-\k^2^<i>O</i>,<i>O</i>')palladium(II)
;
_journal_issue 4
_journal_name_full 'Acta Crystallographica Section C'
_journal_page_first m150
_journal_page_last m152
_journal_paper_doi 10.1107/S0108270104002690
_journal_volume 60
_journal_year 2004
_chemical_formula_iupac '[Pd (C10 H6 O2) (C10 H8 N2)]'
_chemical_formula_moiety 'C20 H14 N2 O2 Pd'
_chemical_formula_sum 'C20 H14 N2 O2 Pd'
_chemical_formula_weight 420.75
_space_group_IT_number 14
_symmetry_cell_setting monoclinic
_symmetry_space_group_name_Hall '-P 2ybc'
_symmetry_space_group_name_H-M 'P 1 21/c 1'
_cell_angle_alpha 90
_cell_angle_beta 108.804(8)
_cell_angle_gamma 90
_cell_formula_units_Z 4
_cell_length_a 12.117(2)
_cell_length_b 8.239(2)
_cell_length_c 16.8570(10)
_cell_measurement_reflns_used 25
_cell_measurement_temperature 296.2
_cell_measurement_theta_max 15.0
_cell_measurement_theta_min 14.8
_cell_volume 1593.0(5)
_computing_cell_refinement
;
MSC/AFC Diffractometer Control Software
(Molecular Structure Corporation, 1992)
;
_computing_data_collection
; MSC/AFC Diffractometer Control Software
(Molecular Structure Corporation, 1992)
;
_computing_data_reduction 'TEXSAN (Molecular Structure Corporation, 2000)'
_computing_molecular_graphics 'ORTEPII (Johnson, 1976)'
_computing_publication_material 'TEXSAN (Molecular Structure Corporation, 2000)'
_computing_structure_refinement 'SHELXL97 (Scheldrick, 1997)'
_computing_structure_solution 'SIR97 (Altomare et al., 1999)'
_diffrn_measured_fraction_theta_full 1.000
_diffrn_measured_fraction_theta_max 1.000
_diffrn_measurement_device_type 'Rigaku AFC-5R'
_diffrn_measurement_method \w--2\q
_diffrn_radiation_type 'Mo K\a'
_diffrn_radiation_wavelength 0.7107
_diffrn_reflns_av_R_equivalents 0.014
_diffrn_reflns_limit_h_max 15
_diffrn_reflns_limit_h_min 0
_diffrn_reflns_limit_k_max 10
_diffrn_reflns_limit_k_min 0
_diffrn_reflns_limit_l_max 20
_diffrn_reflns_limit_l_min -21
_diffrn_reflns_number 4095
_diffrn_reflns_theta_full 27.49
_diffrn_reflns_theta_max 27.50
_diffrn_standards_decay_% 1.10
_diffrn_standards_interval_count 150
_diffrn_standards_number 3
_exptl_absorpt_coefficient_mu 1.181
_exptl_absorpt_correction_T_max 1.000
_exptl_absorpt_correction_T_min 0.936
_exptl_absorpt_correction_type '\y scan'
_exptl_absorpt_process_details '(North, Phillips & Mathews, 1968)'
_exptl_crystal_colour red
_exptl_crystal_density_diffrn 1.754
_exptl_crystal_density_method 'not measured'
_exptl_crystal_description plate
_exptl_crystal_F_000 840.0
_exptl_crystal_size_max 0.500
_exptl_crystal_size_mid 0.200
_exptl_crystal_size_min 0.200
_refine_diff_density_max 0.38
_refine_diff_density_min -0.88
_refine_ls_extinction_method none
_refine_ls_goodness_of_fit_ref 1.144
_refine_ls_hydrogen_treatment constr
_refine_ls_number_parameters 226
_refine_ls_number_reflns 3658
_refine_ls_R_factor_gt 0.0267
_refine_ls_shift/su_max 0.0010
_refine_ls_structure_factor_coef Fsqd
_refine_ls_weighting_details 'w = 1/[\s^2^(Fo^2^) + (0.0381P)^2^+0.8904P] where P=(Fo^2^+2Fc^2^)/3'
_refine_ls_weighting_scheme calc
_refine_ls_wR_factor_ref 0.0783
_reflns_number_gt 3090
_reflns_number_total 3658
_reflns_threshold_expression I>2\s(I)
_cod_data_source_file fg1730.cif
_cod_data_source_block I
_cod_original_cell_volume 1593.1(5)
_cod_original_sg_symbol_H-M 'P 21/c'
_cod_database_code 2013955
_cod_database_fobs_code 2013955

loop_
_symmetry_equiv_pos_as_xyz
x,y,z
-x,1/2+y,1/2-z
-x,-y,-z
x,1/2-y,1/2+z

loop_
_atom_site_label
_atom_site_fract_x
_atom_site_fract_y
_atom_site_fract_z
_atom_site_U_iso_or_equiv
_atom_site_adp_type
_atom_site_calc_flag
_atom_site_refinement_flags
_atom_site_occupancy
_atom_site_disorder_assembly
_atom_site_disorder_group
_atom_site_type_symbol
Pd1 0.49700(2) 0.23263(2) 0.473880(10) 0.03169(8) Uani d . 1.00 . . Pd
O1 0.6355(2) 0.3261(3) 0.45270(10) 0.0409(4) Uani d . 1.00 . . O
O2 0.5596(2) 0.3391(3) 0.58500(10) 0.0391(4) Uani d . 1.00 . . O
N1 0.4318(2) 0.1172(3) 0.36410(10) 0.0351(5) Uani d . 1.00 . . N
N2 0.3573(2) 0.1303(3) 0.49200(10) 0.0344(5) Uani d . 1.00 . . N
C2 0.3331(2) 0.0323(3) 0.3547(2) 0.0353(5) Uani d . 1.00 . . C
C3 0.2787(3) -0.0528(4) 0.2817(2) 0.0467(7) Uani d . 1.00 . . C
C4 0.3268(3) -0.0503(4) 0.2181(2) 0.0507(8) Uani d . 1.00 . . C
C5 0.4275(3) 0.0360(4) 0.2277(2) 0.0479(7) Uani d . 1.00 . . C
C6 0.4779(3) 0.1182(4) 0.3014(2) 0.0429(6) Uani d . 1.00 . . C
C12 0.2903(2) 0.0389(3) 0.4273(2) 0.0340(5) Uani d . 1.00 . . C
C13 0.1932(3) -0.0426(4) 0.4322(2) 0.0433(6) Uani d . 1.00 . . C
C14 0.1648(3) -0.0308(4) 0.5051(2) 0.0523(8) Uani d . 1.00 . . C
C15 0.2331(3) 0.0630(5) 0.5700(2) 0.0551(8) Uani d . 1.00 . . C
C16 0.3275(3) 0.1433(4) 0.5613(2) 0.0450(7) Uani d . 1.00 . . C
C17 0.6984(2) 0.4126(3) 0.5193(2) 0.0349(5) Uani d . 1.00 . . C
C18 0.7994(3) 0.4910(4) 0.5224(2) 0.0402(6) Uani d . 1.00 . . C
C19 0.8626(2) 0.5844(3) 0.5929(2) 0.0371(6) Uani d . 1.00 . . C
C20 0.9663(3) 0.6695(4) 0.5973(2) 0.0474(7) Uani d . 1.00 . . C
C21 1.0233(3) 0.7637(4) 0.6644(2) 0.0539(8) Uani d . 1.00 . . C
C22 0.9800(3) 0.7778(4) 0.7318(2) 0.0543(8) Uani d . 1.00 . . C
C23 0.8817(3) 0.6956(4) 0.7306(2) 0.0471(7) Uani d . 1.00 . . C
C24 0.8200(2) 0.5964(3) 0.6621(2) 0.0356(6) Uani d . 1.00 . . C
C25 0.7176(3) 0.5108(3) 0.6589(2) 0.0381(6) Uani d . 1.00 . . C
C26 0.6565(2) 0.4206(3) 0.5903(2) 0.0339(5) Uani d . 1.00 . . C
H3 0.2106 -0.1108 0.2757 0.0560 Uiso calc . 1.00 . . H
H4 0.2914 -0.1069 0.1687 0.0608 Uiso calc . 1.00 . . H
H5 0.4608 0.0388 0.1851 0.0575 Uiso calc . 1.00 . . H
H6 0.5461 0.1764 0.3083 0.0515 Uiso calc . 1.00 . . H
H13 0.1479 -0.1044 0.3875 0.0520 Uiso calc . 1.00 . . H
H14 0.1004 -0.0855 0.5102 0.0627 Uiso calc . 1.00 . . H
H15 0.2152 0.0718 0.6195 0.0661 Uiso calc . 1.00 . . H
H16 0.3721 0.2085 0.6050 0.0539 Uiso calc . 1.00 . . H
H18 0.8271 0.4828 0.4772 0.0483 Uiso calc . 1.00 . . H
H20 0.9962 0.6605 0.5531 0.0568 Uiso calc . 1.00 . . H
H21 1.0908 0.8186 0.6654 0.0647 Uiso calc . 1.00 . . H
H22 1.0183 0.8432 0.7774 0.0651 Uiso calc . 1.00 . . H
H23 0.8544 0.7051 0.7760 0.0566 Uiso calc . 1.00 . . H
H25 0.6907 0.5159 0.7047 0.0457 Uiso calc . 1.00 . . H

loop_
_atom_site_aniso_label
_atom_site_aniso_U_11
_atom_site_aniso_U_22
_atom_site_aniso_U_33
_atom_site_aniso_U_12
_atom_site_aniso_U_13
_atom_site_aniso_U_23
Pd1 0.03410(10) 0.03390(10) 0.02720(10) 0.00362(8) 0.01012(8) 0.00112(7)
O1 0.0430(10) 0.0470(10) 0.0360(10) -0.0028(9) 0.0176(9) -0.0045(9)
O2 0.0360(10) 0.0470(10) 0.0370(10) -0.0050(9) 0.0143(8) -0.0032(9)
N1 0.0400(10) 0.0360(10) 0.0310(10) 0.0050(10) 0.0129(9) 0.0030(9)
N2 0.0380(10) 0.0340(10) 0.0320(10) 0.0074(9) 0.0126(9) 0.0026(9)
C2 0.0380(10) 0.0370(10) 0.0310(10) 0.0070(10) 0.0120(10) 0.0030(10)
C3 0.046(2) 0.054(2) 0.038(2) -0.0030(10) 0.0110(10) -0.0080(10)
C4 0.058(2) 0.061(2) 0.0310(10) 0.008(2) 0.0110(10) -0.0080(10)
C5 0.059(2) 0.055(2) 0.0340(10) 0.012(2) 0.0220(10) 0.0030(10)
C6 0.048(2) 0.045(2) 0.042(2) 0.0030(10) 0.0230(10) 0.0040(10)
C12 0.0360(10) 0.0350(10) 0.0320(10) 0.0070(10) 0.0110(10) 0.0040(10)
C13 0.040(2) 0.044(2) 0.047(2) 0.0000(10) 0.0160(10) 0.0010(10)
C14 0.047(2) 0.057(2) 0.060(2) -0.0020(10) 0.029(2) 0.006(2)
C15 0.064(2) 0.069(2) 0.043(2) 0.005(2) 0.033(2) 0.003(2)
C16 0.053(2) 0.052(2) 0.0330(10) 0.0050(10) 0.0170(10) -0.0030(10)
C17 0.0370(10) 0.0340(10) 0.0340(10) 0.0070(10) 0.0120(10) 0.0030(10)
C18 0.041(2) 0.042(2) 0.0420(10) 0.0050(10) 0.0200(10) 0.0030(10)
C19 0.0330(10) 0.0350(10) 0.0420(10) 0.0060(10) 0.0110(10) 0.0070(10)
C20 0.0360(10) 0.049(2) 0.056(2) 0.0020(10) 0.0130(10) 0.0090(10)
C21 0.039(2) 0.052(2) 0.062(2) -0.0050(10) 0.005(2) 0.011(2)
C22 0.050(2) 0.050(2) 0.049(2) -0.0070(10) -0.002(2) 0.0010(10)
C23 0.051(2) 0.048(2) 0.0360(10) 0.0000(10) 0.0060(10) 0.0010(10)
C24 0.0360(10) 0.0320(10) 0.0350(10) 0.0040(10) 0.0050(10) 0.0050(10)
C25 0.0430(10) 0.0420(10) 0.0310(10) 0.0020(10) 0.0130(10) 0.0010(10)
C26 0.0340(10) 0.0330(10) 0.0350(10) 0.0060(10) 0.0120(10) 0.0040(10)

loop_
_atom_type_symbol
_atom_type_description
_atom_type_scat_dispersion_real
_atom_type_scat_dispersion_imag
_atom_type_scat_source
C C 0.003 0.002
;International Tables for Crystallography
(1992, Vol. C, Tables 4.2.6.8 and 6.1.1.4)
;
H H 0.000 0.000
;International Tables for Crystallography
(1992, Vol. C, Table 6.1.1.4)
;
N N 0.006 0.003
;International Tables for Crystallography
(1992, Vol. C, Tables 4.2.6.8 and 6.1.1.4)
;
O O 0.011 0.006
;International Tables for Crystallography
(1992, Vol. C, Tables 4.2.6.8 and 6.1.1.4)
;
Pd Pd -0.999 1.007
;International Tables for Crystallography
(1992, Vol. C, Tables 4.2.6.8 and 6.1.1.4)
;

loop_
_geom_angle_atom_site_label_1
_geom_angle_atom_site_label_2
_geom_angle_atom_site_label_3
_geom_angle
_geom_angle_publ_flag
O1 Pd1 O2 84.84(9) yes
O1 Pd1 N1 97.06(9) yes
O1 Pd1 N2 177.54(9) yes
O2 Pd1 N1 177.58(10) yes
O2 Pd1 N2 97.29(9) yes
N1 Pd1 N2 80.78(9) yes
Pd1 O1 C17 110.0(2) no
Pd1 O2 C26 110.3(2) no
Pd1 N1 C2 115.2(2) no
Pd1 N1 C6 125.7(2) no
C2 N1 C6 119.2(2) no
Pd1 N2 C12 115.3(2) no
Pd1 N2 C16 125.5(2) no
C12 N2 C16 119.2(3) no
N1 C2 C3 121.1(3) no
N1 C2 C12 114.7(2) no
C3 C2 C12 124.2(3) no
C2 C3 C4 119.0(3) no
C2 C3 H3 120.5 no
C4 C3 H3 120.4 no
C3 C4 C5 119.9(3) no
C3 C4 H4 120.1 no
C5 C4 H4 120.0 no
C4 C5 C6 118.7(4) no
C4 C5 H5 120.7 no
C6 C5 H5 120.6 no
N1 C6 C5 122.1(3) no
N1 C6 H6 118.8 no
C5 C6 H6 119.1 no
N2 C12 C2 114.0(2) no
N2 C12 C13 121.5(3) no
C2 C12 C13 124.5(3) no
C12 C13 C14 118.7(3) no
C12 C13 H13 120.7 no
C14 C13 H13 120.6 no
C13 C14 C15 119.2(3) no
C13 C14 H14 120.4 no
C15 C14 H14 120.4 no
C14 C15 C16 119.7(3) no
C14 C15 H15 120.2 no
C16 C15 H15 120.2 no
N2 C16 C15 121.8(3) no
N2 C16 H16 119.2 no
C15 C16 H16 119.1 no
O1 C17 C18 122.8(3) no
O1 C17 C26 117.5(2) no
C18 C17 C26 119.7(3) no
C17 C18 C19 121.5(3) no
C17 C18 H18 119.3 no
C19 C18 H18 119.2 no
C18 C19 C20 122.8(3) no
C18 C19 C24 119.0(3) no
C20 C19 C24 118.1(3) no
C19 C20 C21 121.9(4) no
C19 C20 H20 119.0 no
C21 C20 H20 119.1 no
C20 C21 C22 119.9(3) no
C20 C21 H21 120.0 no
C22 C21 H21 120.1 no
C21 C22 C23 120.0(3) no
C21 C22 H22 120.0 no
C23 C22 H22 120.0 no
C22 C23 C24 121.8(3) no
C22 C23 H23 119.1 no
C24 C23 H23 119.0 no
C19 C24 C23 118.2(3) no
C19 C24 C25 118.7(3) no
C23 C24 C25 123.1(3) no
C24 C25 C26 122.1(3) no
C24 C25 H25 118.9 no
C26 C25 H25 119.0 no
O2 C26 C17 117.4(2) no
O2 C26 C25 123.7(3) no
C17 C26 C25 119.0(3) no

loop_
_geom_bond_atom_site_label_1
_geom_bond_atom_site_label_2
_geom_bond_site_symmetry_1
_geom_bond_site_symmetry_2
_geom_bond_distance
_geom_bond_publ_flag
Pd1 O1 . . 1.981(3) yes
Pd1 O2 . . 1.984(2) yes
Pd1 N1 . . 2.003(2) yes
Pd1 N2 . . 2.001(3) yes
O1 C17 . . 1.341(3) no
O2 C26 . . 1.330(4) no
N1 C2 . . 1.350(4) no
N1 C6 . . 1.345(4) no
N2 C12 . . 1.358(3) no
N2 C16 . . 1.334(4) no
C2 C3 . . 1.385(4) no
C2 C12 . . 1.476(5) no
C3 C4 . . 1.376(6) no
C3 H3 . . 0.93 no
C4 C5 . . 1.376(5) no
C4 H4 . . 0.93 no
C5 C6 . . 1.373(4) no
C5 H5 . . 0.93 no
C6 H6 . . 0.93 no
C12 C13 . . 1.380(5) no
C13 C14 . . 1.382(5) no
C13 H13 . . 0.93 no
C14 C15 . . 1.377(4) no
C14 H14 . . 0.93 no
C15 C16 . . 1.370(6) no
C15 H15 . . 0.93 no
C16 H16 . . 0.93 no
C17 C18 . . 1.370(4) no
C17 C26 . . 1.444(5) no
C18 C19 . . 1.416(4) no
C18 H18 . . 0.93 no
C19 C20 . . 1.420(4) no
C19 C24 . . 1.423(5) no
C20 C21 . . 1.362(4) no
C20 H20 . . 0.93 no
C21 C22 . . 1.401(6) no
C21 H21 . . 0.93 no
C22 C23 . . 1.365(5) no
C22 H22 . . 0.93 no
C23 C24 . . 1.416(4) no
C23 H23 . . 0.93 no
C24 C25 . . 1.413(4) no
C25 C26 . . 1.373(4) no
C25 H25 . . 0.93 no

loop_
_geom_contact_atom_site_label_1
_geom_contact_atom_site_label_2
_geom_contact_distance
_geom_contact_site_symmetry_2
Pd1 C26 3.391(2) 3_666
Pd1 C12 3.414(2) 3_656
Pd1 N2 3.425(2) 3_656
Pd1 C25 3.534(3) 3_666
O1 C4 3.222(4) 2_655
O1 C13 3.306(4) 3_656
O1 C14 3.342(4) 3_656
O1 C5 3.365(4) 2_655
O1 O2 3.554(3) 3_666
O1 C12 3.574(4) 3_656
O2 C2 3.352(3) 3_656
O2 C3 3.408(4) 3_656
O2 C5 3.448(5) 4_555
N1 C16 3.511(4) 3_656
N1 C25 3.517(4) 3_666
N1 N2 3.546(3) 3_656
N2 C19 3.495(3) 3_666
N2 C24 3.583(3) 3_666
C2 C23 3.385(4) 3_666
C2 C24 3.541(4) 3_666
C3 C23 3.496(5) 3_666
C3 C21 3.544(4) 4_454
C6 C16 3.470(4) 3_656
C12 C24 3.433(4) 3_666
C12 C23 3.555(4) 3_666
C12 C19 3.574(4) 3_666
C13 C17 3.316(4) 3_656
C13 C21 3.473(4) 3_666
C13 C20 3.579(5) 3_666
C14 C20 3.549(4) 3_666
C16 C18 3.469(4) 3_666

loop_
_geom_torsion_atom_site_label_1
_geom_torsion_atom_site_label_2
_geom_torsion_atom_site_label_3
_geom_torsion_atom_site_label_4
_geom_torsion
_geom_torsion_publ_flag
Pd1 O1 C17 C18 179.8(2) no
Pd1 O1 C17 C26 0.3(3) no
Pd1 O2 C26 C17 -2.0(3) no
Pd1 O2 C26 C25 177.9(2) no
Pd1 N1 C2 C3 179.8(2) no
Pd1 N1 C2 C12 -0.1(3) no
Pd1 N1 C6 C5 -179.8(2) no
Pd1 N2 C12 C2 -0.2(3) no
Pd1 N2 C12 C13 178.1(2) no
Pd1 N2 C16 C15 -176.9(3) no
O1 Pd1 O2 C26 1.7(2) no
O1 Pd1 N1 C2 178.8(2) no
O1 Pd1 N1 C6 -1.1(3) no
O1 C17 C18 C19 178.6(3) no
O1 C17 C26 O2 1.2(3) no
O1 C17 C26 C25 -178.7(2) no
O2 Pd1 O1 C17 -1.1(2) no
O2 Pd1 N2 C12 -178.4(2) no
O2 Pd1 N2 C16 0.6(3) no
O2 C26 C17 C18 -178.4(3) no
O2 C26 C25 C24 -179.7(2) no
N1 Pd1 O1 C17 -179.6(2) no
N1 Pd1 N2 C12 0.1(2) no
N1 Pd1 N2 C16 179.1(3) no
N1 C2 C3 C4 0.1(4) no
N1 C2 C12 N2 0.2(3) no
N1 C2 C12 C13 -178.0(3) no
N1 C6 C5 C4 -0.2(5) no
N2 Pd1 O2 C26 -179.6(2) no
N2 Pd1 N1 C2 0.0(2) no
N2 Pd1 N1 C6 -179.9(3) no
N2 C12 C2 C3 -179.7(3) no
N2 C12 C13 C14 -0.4(4) no
N2 C16 C15 C14 -1.6(5) no
C2 N1 C6 C5 0.3(4) no
C2 C3 C4 C5 0.0(5) no
C2 C12 N2 C16 -179.3(2) no
C2 C12 C13 C14 177.7(3) no
C3 C2 N1 C6 -0.2(4) no
C3 C2 C12 C13 2.0(4) no
C3 C4 C5 C6 0.0(5) no
C4 C3 C2 C12 -179.9(3) no
C6 N1 C2 C12 179.8(2) no
C12 N2 C16 C15 2.0(4) no
C12 C13 C14 C15 0.8(5) no
C13 C12 N2 C16 -1.0(4) no
C13 C14 C15 C16 0.2(5) no
C17 C18 C19 C20 -178.8(3) no
C17 C18 C19 C24 0.2(4) no
C17 C26 C25 C24 0.2(4) no
C18 C17 C26 C25 1.7(4) no
C18 C19 C20 C21 177.4(3) no
C18 C19 C24 C23 -177.5(3) no
C18 C19 C24 C25 1.7(4) no
C19 C18 C17 C26 -1.9(4) no
C19 C20 C21 C22 0.3(5) no
C19 C24 C23 C22 -0.4(4) no
C19 C24 C25 C26 -1.9(4) no
C20 C19 C24 C23 1.5(4) no
C20 C19 C24 C25 -179.3(2) no
C20 C21 C22 C23 0.8(5) no
C21 C20 C19 C24 -1.5(4) no
C21 C22 C23 C24 -0.8(5) no
C22 C23 C24 C25 -179.6(3) no
C23 C24 C25 C26 177.3(3) no
C23 C24 C25 C26 177.3(3) no
